data_2014098
loop_
_publ_author_name
'Naumov, Dmitry Yu.'
'Naumova, Marina I.'
'Podberezskaya, Nina V.'
'Kuratieva, Natalia V.'

_publ_section_title
;
 Lithium and beryllium hypophosphites
;
_journal_issue 8
_journal_name_full 'Acta Crystallographica Section C'
_journal_page_first i73
_journal_page_last i75
_journal_paper_doi 10.1107/S0108270104013691
_journal_volume 60
_journal_year 2004
_chemical_formula_iupac 'Be (H2 P O2)2'
_chemical_formula_moiety 'Be + , 2(H2 O2 P) -'
_chemical_formula_structural 'Be (H2 P O2)2'
_chemical_formula_sum 'Be H4 O4 P2'
_chemical_formula_weight 138.98
_chemical_name_common 'beryllium bis(hypophosphite)'
_chemical_name_systematic 'beryllium bis[dihydrogenphosphate(I)]'
_space_group_IT_number 92
_symmetry_cell_setting tetragonal
_symmetry_space_group_name_Hall 'P 4abw 2nw'
_symmetry_space_group_name_H-M 'P 41 21 2'
_atom_sites_solution_hydrogens difmap
_atom_sites_solution_primary direct
_atom_sites_solution_secondary difmap
_audit_creation_method SHELXL97
_cell_angle_alpha 90.00
_cell_angle_beta 90.00
_cell_angle_gamma 90.00
_cell_formula_units_Z 4
_cell_length_a 5.0117(5)
_cell_length_b 5.0117(5)
_cell_length_c 20.051(3)
_cell_measurement_reflns_used 22
_cell_measurement_temperature 293(2)
_cell_measurement_theta_max 12.944
_cell_measurement_theta_min 9.975
_cell_volume 503.62(10)
_computing_cell_refinement CD4CA0
_computing_data_collection 'CD4CA0 (Enraf-Nonius, 1989)'
_computing_data_reduction 'CADDAT (Enraf-Nonius, 1989)'
_computing_molecular_graphics 'ORTEPIII (Burnett & Johnson, 1996)'
_computing_publication_material SHELXL97
_computing_structure_refinement 'SHELXL97 (Sheldrick, 1997)'
_computing_structure_solution 'SHELXS97 (Sheldrick, 1997)'
_diffrn_ambient_temperature 293(2)
_diffrn_measured_fraction_theta_full 1.000
_diffrn_measured_fraction_theta_max 1.000
_diffrn_measurement_device_type 'Enraf-Nonius CAD-4'
_diffrn_measurement_method 2\q/\q
_diffrn_radiation_monochromator graphite
_diffrn_radiation_source 'fine-focus sealed tube'
_diffrn_radiation_type MoK\a
_diffrn_radiation_wavelength 0.71073
_diffrn_reflns_av_R_equivalents 0.0315
_diffrn_reflns_av_sigmaI/netI 0.0316
_diffrn_reflns_limit_h_max 6
_diffrn_reflns_limit_h_min -6
_diffrn_reflns_limit_k_max 7
_diffrn_reflns_limit_k_min -4
_diffrn_reflns_limit_l_max 28
_diffrn_reflns_limit_l_min -27
_diffrn_reflns_number 1372
_diffrn_reflns_theta_full 29.94
_diffrn_reflns_theta_max 29.94
_diffrn_reflns_theta_min 4.07
_diffrn_standards_decay_% 0
_diffrn_standards_interval_time 60
_diffrn_standards_number 3
_exptl_absorpt_coefficient_mu 0.760
_exptl_absorpt_correction_T_max 0.796
_exptl_absorpt_correction_T_min 0.761
_exptl_absorpt_correction_type empirical
_exptl_absorpt_process_details '(CADDAT; Enraf-Nonius, 1989)'
_exptl_crystal_colour colourless
_exptl_crystal_density_diffrn 1.833
_exptl_crystal_density_meas ?
_exptl_crystal_density_method 'not measured'
_exptl_crystal_description prism
_exptl_crystal_F_000 280
_exptl_crystal_size_max 0.4
_exptl_crystal_size_mid 0.3
_exptl_crystal_size_min 0.3
_refine_diff_density_max 0.276
_refine_diff_density_min -0.343
_refine_ls_abs_structure_details 'Flack (1983), with xx Friedel pairs'
_refine_ls_abs_structure_Flack 0.0(4)
_refine_ls_extinction_coef 0.018(6)
_refine_ls_extinction_expression Fc^*^=kFc[1+0.001xFc^2^\l^3^/sin(2\q)]^-1/4^
_refine_ls_extinction_method 'SHELXL97 (Sheldrick, 1997)'
_refine_ls_goodness_of_fit_ref 1.078
_refine_ls_hydrogen_treatment refall
_refine_ls_matrix_type full
_refine_ls_number_parameters 43
_refine_ls_number_reflns 699
_refine_ls_number_restraints 0
_refine_ls_restrained_S_all 1.078
_refine_ls_R_factor_all 0.0410
_refine_ls_R_factor_gt 0.0327
_refine_ls_shift/su_max 0.000
_refine_ls_shift/su_mean 0.000
_refine_ls_structure_factor_coef Fsqd
_refine_ls_weighting_details 'calc w = 1/[\s^2^(Fo^2^)+(0.0592P)^2^] where P=(Fo^2^+2Fc^2^)/3'
_refine_ls_weighting_scheme calc
_refine_ls_wR_factor_gt 0.0923
_refine_ls_wR_factor_ref 0.0983
_reflns_number_gt 599
_reflns_number_total 699
_reflns_threshold_expression I>2\s(I)
_cod_data_source_file bc1045.cif
_cod_data_source_block II
_cod_depositor_comments
;
The following automatic conversions were performed:
'_geom_bond_publ_flag' value 'Yes' changed to 'yes' according to
'/home/saulius/struct/CIF-dictionaries/cif_core.dic' dictionary named
'cif_core.dic' version 2.4.1 from 2010-06-29 (6 times).

Automatic conversion script
Id: cif_fix_enum 1527 2010-12-29 10:47:43Z saulius 

The following automatic conversions were performed:

'_geom_bond_publ_flag' value 'Yes' changed to 'yes' according to
/home/saulius/struct/CIF-dictionaries/cif_core.dic dictionary named
'cif_core.dic' version 2.4.1 from 2010-06-29 (6
times).

'_geom_angle_publ_flag' value 'Yes' changed to 'yes'
according to /home/saulius/struct/CIF-dictionaries/cif_core.dic
dictionary named 'cif_core.dic' version 2.4.1 from 2010-06-29 (4
times).

Automatic conversion script
Id: cif_fix_values 1715 2011-07-08 13:25:40Z adriana 

The following automatic conversions were performed:

'_exptl_crystal_density_meas' value 'not measured' was changed to '?'
- the value is perceived as not measured.

Automatic conversion script
Id: cif_fix_values 3008 2015-01-20 13:52:24Z robertas 
;
_cod_database_code 2014098
_cod_database_fobs_code 2014098

loop_
_symmetry_equiv_pos_as_xyz
'x, y, z'
'-x, -y, z+1/2'
'-y+1/2, x+1/2, z+1/4'
'y+1/2, -x+1/2, z+3/4'
'-x+1/2, y+1/2, -z+1/4'
'x+1/2, -y+1/2, -z+3/4'
'y, x, -z'
'-y, -x, -z+1/2'

loop_
_atom_site_label
_atom_site_fract_x
_atom_site_fract_y
_atom_site_fract_z
_atom_site_U_iso_or_equiv
_atom_site_adp_type
_atom_site_calc_flag
_atom_site_refinement_flags
_atom_site_occupancy
_atom_site_disorder_assembly
_atom_site_disorder_group
_atom_site_type_symbol
Be 0.0017(6) 0.0017(6) 0.0000 0.0326(7) Uani d S 1 . . Be
P 0.49154(11) -0.07089(14) 0.07203(3) 0.0378(2) Uani d . 1 . . P
O1 0.2219(3) 0.0397(3) 0.05763(8) 0.0426(5) Uani d . 1 . . O
O2 0.7104(4) 0.0440(4) 0.03120(12) 0.0725(8) Uani d . 1 . . O
H1 0.554(4) -0.028(4) 0.1381(10) 0.029(6) Uiso d . 1 . . H
H2 0.495(3) -0.315(5) 0.0620(10) 0.040(7) Uiso d . 1 . . H

loop_
_atom_site_aniso_label
_atom_site_aniso_U_11
_atom_site_aniso_U_22
_atom_site_aniso_U_33
_atom_site_aniso_U_12
_atom_site_aniso_U_13
_atom_site_aniso_U_23
Be 0.0268(10) 0.0268(10) 0.0443(19) -0.0030(15) -0.0033(11) 0.0033(11)
P 0.0221(3) 0.0480(4) 0.0432(4) -0.0023(2) -0.0026(2) 0.0100(2)
O1 0.0241(8) 0.0595(12) 0.0442(8) 0.0057(7) -0.0036(6) -0.0137(8)
O2 0.0236(8) 0.0925(19) 0.1014(17) 0.0017(10) 0.0111(10) 0.0487(13)

loop_
_atom_type_symbol
_atom_type_description
_atom_type_scat_dispersion_real
_atom_type_scat_dispersion_imag
_atom_type_scat_source
Be Be 0.0005 0.0002 'International Tables Vol C Tables 4.2.6.8 and 6.1.1.4'
H H 0.0000 0.0000 'International Tables Vol C Tables 4.2.6.8 and 6.1.1.4'
O O 0.0106 0.0060 'International Tables Vol C Tables 4.2.6.8 and 6.1.1.4'
P P 0.1023 0.0942 'International Tables Vol C Tables 4.2.6.8 and 6.1.1.4'

loop_
_geom_angle_atom_site_label_1
_geom_angle_atom_site_label_2
_geom_angle_atom_site_label_3
_geom_angle_site_symmetry_1
_geom_angle_site_symmetry_3
_geom_angle
_geom_angle_publ_flag
O1 Be O1 . 7 110.7(3) ?
O2 Be O1 7_545 . 107.29(9) ?
O2 Be O1 1_455 . 109.20(10) ?
O2 Be O1 7_545 7 109.20(10) ?
O2 Be O1 1_455 7 107.29(9) ?
O2 Be O2 7_545 1_455 113.2(3) ?
O1 P O2 . . 114.78(12) yes
H1 P H2 . . 108.0(14) yes
O1 P H2 . . 110.3(8) yes
O2 P H2 . . 106.5(8) yes
O2 P H1 . . 107.6(8) ?
O1 P H1 . . 109.5(8) ?
P O2 Be . 1_655 146.79(18) ?
P O1 Be . . 135.86(11) ?

loop_
_geom_bond_atom_site_label_1
_geom_bond_atom_site_label_2
_geom_bond_site_symmetry_2
_geom_bond_distance
_geom_bond_publ_flag
Be O1 . 1.609(3) yes
Be O1 7 1.609(3) ?
Be O2 7_545 1.603(3) yes
Be O2 1_455 1.603(3) ?
P O1 . 1.4888(16) yes
P O2 . 1.4848(19) yes
P H1 . 1.38(2) yes
P H2 . 1.24(3) yes
O2 Be 1_655 1.603(3) ?
